data_7212788
loop_
_publ_author_name
'Ikonen, Satu'
Nonappa,
'Kolehmainen, Erkki'

_publ_section_title
;
 Supramolecular architectures formed by co-crystallization of bile acids
 and melamine
;
_journal_issue 12
_journal_name_full CrystEngComm
_journal_page_first 4304
_journal_paper_doi 10.1039/c0ce00108b
_journal_volume 12
_journal_year 2010
_chemical_absolute_configuration syn
_chemical_formula_sum 'C51 H86 N6 O6'
_chemical_formula_weight 879.26
_chemical_name_common
;
Co-crystal of lithocholic acid and lithocholic acid-melamine salt
;
_chemical_name_systematic
;
?
;
_space_group_IT_number 4
_symmetry_cell_setting monoclinic
_symmetry_space_group_name_Hall 'P 2yb'
_symmetry_space_group_name_H-M 'P 1 21 1'
_atom_sites_solution_hydrogens geom
_atom_sites_solution_primary direct
_atom_sites_solution_secondary difmap
_audit_creation_method SHELXL-97
_cell_angle_alpha 90.00
_cell_angle_beta 91.8689(14)
_cell_angle_gamma 90.00
_cell_formula_units_Z 4
_cell_length_a 20.3640(5)
_cell_length_b 7.7890(2)
_cell_length_c 31.1030(7)
_cell_measurement_reflns_used 10231
_cell_measurement_temperature 123(2)
_cell_measurement_theta_max 28.283
_cell_measurement_theta_min 0.407
_cell_volume 4930.8(2)
_computing_structure_refinement 'SHELXL-97 (Sheldrick, 2008)'
_diffrn_ambient_temperature 123(2)
_diffrn_detector_area_resol_mean 9
_diffrn_measured_fraction_theta_full 0.997
_diffrn_measured_fraction_theta_max 0.997
_diffrn_measurement_device_type 'Bruker Kappa APEX-II'
_diffrn_measurement_method '\f and \w scans'
_diffrn_radiation_monochromator graphite
_diffrn_radiation_source 'fine-focus sealed tube'
_diffrn_radiation_type MoK\a
_diffrn_radiation_wavelength 0.71073
_diffrn_reflns_av_R_equivalents 0.1126
_diffrn_reflns_av_sigmaI/netI 0.1523
_diffrn_reflns_limit_h_max 26
_diffrn_reflns_limit_h_min -23
_diffrn_reflns_limit_k_max 10
_diffrn_reflns_limit_k_min -9
_diffrn_reflns_limit_l_max 40
_diffrn_reflns_limit_l_min -40
_diffrn_reflns_number 36922
_diffrn_reflns_theta_full 27.50
_diffrn_reflns_theta_max 27.50
_diffrn_reflns_theta_min 1.00
_exptl_absorpt_coefficient_mu 0.077
_exptl_absorpt_correction_T_max 0.9954
_exptl_absorpt_correction_T_min 0.9817
_exptl_absorpt_correction_type multi-scan
_exptl_absorpt_process_details Sadabs
_exptl_crystal_colour colourless
_exptl_crystal_density_diffrn 1.184
_exptl_crystal_density_method 'not measured'
_exptl_crystal_F_000 1928
_exptl_crystal_size_max 0.24
_exptl_crystal_size_mid 0.08
_exptl_crystal_size_min 0.06
_refine_diff_density_max 0.271
_refine_diff_density_min -0.292
_refine_diff_density_rms 0.059
_refine_ls_abs_structure_details 'Flack H D (1983), Acta Cryst. A39, 876-881'
_refine_ls_extinction_method none
_refine_ls_goodness_of_fit_ref 1.030
_refine_ls_hydrogen_treatment mixed
_refine_ls_matrix_type full
_refine_ls_number_parameters 1195
_refine_ls_number_reflns 12138
_refine_ls_number_restraints 18
_refine_ls_restrained_S_all 1.030
_refine_ls_R_factor_all 0.1566
_refine_ls_R_factor_gt 0.0790
_refine_ls_shift/su_max 0.001
_refine_ls_shift/su_mean 0.000
_refine_ls_structure_factor_coef Fsqd
_refine_ls_weighting_details 'calc w=1/[\s^2^(Fo^2^)+(0.0595P)^2^+0.0000P] where P=(Fo^2^+2Fc^2^)/3'
_refine_ls_weighting_scheme calc
_refine_ls_wR_factor_gt 0.1419
_refine_ls_wR_factor_ref 0.1708
_reflns_number_gt 6603
_reflns_number_total 12138
_reflns_threshold_expression >2\s(I)
_cod_data_source_file c0ce00108b.txt
_cod_data_source_block 1
_cod_depositor_comments
;
The following automatic conversions were performed:

'_symmetry_cell_setting' value 'Monoclinic' changed to 'monoclinic'
according to /home/saulius/struct/CIF-dictionaries/cif_core.dic
dictionary named 'cif_core.dic' version 2.4.2 from 2011-04-26.

Automatic conversion script
Id: cif_fix_values 1891 2012-01-12 08:04:46Z andrius 
;
_cod_original_sg_symbol_H-M P21
_cod_database_code 7212788

loop_
_symmetry_equiv_pos_as_xyz
'x, y, z'
'-x, y+1/2, -z'

loop_
_atom_site_label
_atom_site_type_symbol
_atom_site_fract_x
_atom_site_fract_y
_atom_site_fract_z
_atom_site_U_iso_or_equiv
_atom_site_adp_type
_atom_site_occupancy
_atom_site_symmetry_multiplicity
_atom_site_calc_flag
_atom_site_refinement_flags
C1A C 0.4042(2) 0.3561(7) 0.35361(15) 0.0257(13) Uani 1 1 d .
H1A1 H 0.4154 0.2472 0.3685 0.031 Uiso 1 1 calc R
H1A2 H 0.4324 0.3654 0.3284 0.031 Uiso 1 1 calc R
C1B C 0.0945(2) 0.7497(7) 0.64536(15) 0.0260(13) Uani 1 1 d .
H1B1 H 0.0867 0.6505 0.6260 0.031 Uiso 1 1 calc R
H1B2 H 0.0662 0.7350 0.6704 0.031 Uiso 1 1 calc R
C1C C 0.1235(3) 0.2378(7) 1.14802(15) 0.0304(14) Uani 1 1 d .
H1C1 H 0.0957 0.2021 1.1720 0.037 Uiso 1 1 calc R
H1C2 H 0.1293 0.1367 1.1292 0.037 Uiso 1 1 calc R
C1D C 0.3980(3) -0.1357(7) 0.83947(16) 0.0317(14) Uani 1 1 d .
H1D1 H 0.4292 -0.1439 0.8158 0.038 Uiso 1 1 calc R
H1D2 H 0.3974 -0.2488 0.8540 0.038 Uiso 1 1 calc R
C2A C 0.3317(2) 0.3490(7) 0.33772(15) 0.0256(13) Uani 1 1 d .
H2A1 H 0.3251 0.2504 0.3180 0.031 Uiso 1 1 calc R
H2A2 H 0.3031 0.3323 0.3625 0.031 Uiso 1 1 calc R
C2B C 0.1662(2) 0.7480(7) 0.66116(15) 0.0234(12) Uani 1 1 d .
H2B1 H 0.1758 0.6392 0.6766 0.028 Uiso 1 1 calc R
H2B2 H 0.1951 0.7544 0.6362 0.028 Uiso 1 1 calc R
C2C C 0.1904(3) 0.2915(7) 1.16654(15) 0.0282(13) Uani 1 1 d .
H2C1 H 0.2099 0.1951 1.1833 0.034 Uiso 1 1 calc R
H2C2 H 0.2199 0.3175 1.1427 0.034 Uiso 1 1 calc R
C2D C 0.3302(3) -0.1000(7) 0.82031(16) 0.0312(14) Uani 1 1 d .
H2D1 H 0.2976 -0.1082 0.8432 0.037 Uiso 1 1 calc R
H2D2 H 0.3191 -0.1882 0.7983 0.037 Uiso 1 1 calc R
C3A C 0.3131(2) 0.5122(7) 0.31483(15) 0.0264(13) Uani 1 1 d .
H3A H 0.3398 0.5211 0.2885 0.032 Uiso 1 1 calc R
C3B C 0.1802(3) 0.8978(7) 0.69085(16) 0.0268(13) Uani 1 1 d .
H3B H 0.1537 0.8827 0.7171 0.032 Uiso 1 1 calc R
C3C C 0.1856(3) 0.4459(7) 1.19493(16) 0.0286(14) Uani 1 1 d .
H3C H 0.1584 0.4158 1.2200 0.034 Uiso 1 1 calc R
C3D C 0.3260(3) 0.0761(7) 0.79988(15) 0.0283(13) Uani 1 1 d .
H3D H 0.3563 0.0803 0.7752 0.034 Uiso 1 1 calc R
C4A C 0.3272(2) 0.6697(7) 0.34262(15) 0.0255(13) Uani 1 1 d .
H4A1 H 0.2971 0.6701 0.3670 0.031 Uiso 1 1 calc R
H4A2 H 0.3184 0.7744 0.3253 0.031 Uiso 1 1 calc R
C4B C 0.1606(3) 1.0668(7) 0.66979(16) 0.0274(13) Uani 1 1 d .
H4B1 H 0.1901 1.0902 0.6458 0.033 Uiso 1 1 calc R
H4B2 H 0.1663 1.1605 0.6911 0.033 Uiso 1 1 calc R
C4C C 0.1521(2) 0.5907(7) 1.17003(16) 0.0289(14) Uani 1 1 d .
H4C1 H 0.1809 0.6278 1.1467 0.035 Uiso 1 1 calc R
H4C2 H 0.1466 0.6896 1.1896 0.035 Uiso 1 1 calc R
C4D C 0.3463(2) 0.2119(7) 0.83206(15) 0.0267(13) Uani 1 1 d .
H4D1 H 0.3149 0.2131 0.8557 0.032 Uiso 1 1 calc R
H4D2 H 0.3447 0.3258 0.8179 0.032 Uiso 1 1 calc R
C5A C 0.3989(2) 0.6745(7) 0.36039(15) 0.0240(13) Uani 1 1 d .
H5A H 0.4277 0.6861 0.3351 0.029 Uiso 1 1 calc R
C5B C 0.0886(2) 1.0666(7) 0.65221(15) 0.0237(13) Uani 1 1 d .
H5B H 0.0595 1.0545 0.6773 0.028 Uiso 1 1 calc R
C5C C 0.0847(2) 0.5412(8) 1.15032(16) 0.0300(14) Uani 1 1 d .
H5C H 0.0559 0.5134 1.1748 0.036 Uiso 1 1 calc R
C5D C 0.4159(3) 0.1803(7) 0.85086(15) 0.0267(13) Uani 1 1 d .
H5D H 0.4462 0.1840 0.8263 0.032 Uiso 1 1 calc R
C6A C 0.4105(3) 0.8337(7) 0.38830(16) 0.0305(14) Uani 1 1 d .
H6A1 H 0.4584 0.8502 0.3934 0.037 Uiso 1 1 calc R
H6A2 H 0.3932 0.9359 0.3728 0.037 Uiso 1 1 calc R
C6B C 0.0725(3) 1.2400(7) 0.63051(15) 0.0287(13) Uani 1 1 d .
H6B1 H 0.0242 1.2501 0.6262 0.034 Uiso 1 1 calc R
H6B2 H 0.0873 1.3340 0.6499 0.034 Uiso 1 1 calc R
C6C C 0.0529(2) 0.6939(8) 1.12632(15) 0.0314(14) Uani 1 1 d .
H6C1 H 0.0062 0.6676 1.1195 0.038 Uiso 1 1 calc R
H6C2 H 0.0546 0.7964 1.1452 0.038 Uiso 1 1 calc R
C6D C 0.4370(3) 0.3242(8) 0.88167(15) 0.0346(15) Uani 1 1 d .
H6D1 H 0.4848 0.3150 0.8881 0.042 Uiso 1 1 calc R
H6D2 H 0.4287 0.4365 0.8676 0.042 Uiso 1 1 calc R
C7A C 0.3774(3) 0.8182(7) 0.43136(15) 0.0263(13) Uani 1 1 d .
H7A1 H 0.3292 0.8221 0.4263 0.032 Uiso 1 1 calc R
H7A2 H 0.3900 0.9182 0.4495 0.032 Uiso 1 1 calc R
C7B C 0.1048(3) 1.2621(7) 0.58689(15) 0.0262(13) Uani 1 1 d .
H7B1 H 0.0878 1.3682 0.5730 0.031 Uiso 1 1 calc R
H7B2 H 0.1528 1.2763 0.5919 0.031 Uiso 1 1 calc R
C7C C 0.0879(3) 0.7336(7) 1.08463(15) 0.0287(13) Uani 1 1 d .
H7C1 H 0.0641 0.8267 1.0690 0.034 Uiso 1 1 calc R
H7C2 H 0.1329 0.7749 1.0918 0.034 Uiso 1 1 calc R
C7D C 0.4003(3) 0.3169(7) 0.92358(15) 0.0276(13) Uani 1 1 d .
H7D1 H 0.4180 0.4065 0.9433 0.033 Uiso 1 1 calc R
H7D2 H 0.3533 0.3427 0.9175 0.033 Uiso 1 1 calc R
C8A C 0.3951(3) 0.6541(7) 0.45581(15) 0.0245(13) Uani 1 1 d .
H8A H 0.4428 0.6576 0.4646 0.029 Uiso 1 1 calc R
C8B C 0.0926(3) 1.1116(7) 0.55642(15) 0.0243(13) Uani 1 1 d .
H8B H 0.0450 1.1092 0.5475 0.029 Uiso 1 1 calc R
C8C C 0.0917(3) 0.5775(7) 1.05554(15) 0.0251(13) Uani 1 1 d .
H8C H 0.0459 0.5472 1.0458 0.030 Uiso 1 1 calc R
C8D C 0.4059(3) 0.1442(7) 0.94557(14) 0.0233(12) Uani 1 1 d .
H8D H 0.4529 0.1271 0.9549 0.028 Uiso 1 1 calc R
C9A C 0.3823(3) 0.4959(7) 0.42725(14) 0.0233(12) Uani 1 1 d .
H9A H 0.3343 0.4975 0.4192 0.028 Uiso 1 1 calc R
C9B C 0.1109(3) 0.9392(6) 0.57895(15) 0.0212(12) Uani 1 1 d .
H9B H 0.1586 0.9476 0.5873 0.025 Uiso 1 1 calc R
C9C C 0.1216(3) 0.4188(7) 1.07923(16) 0.0278(13) Uani 1 1 d .
H9C H 0.1678 0.4512 1.0876 0.033 Uiso 1 1 calc R
C9D C 0.3861(2) -0.0043(7) 0.91469(14) 0.0226(12) Uani 1 1 d .
H9D H 0.3388 0.0146 0.9063 0.027 Uiso 1 1 calc R
C10A C 0.4198(2) 0.5055(7) 0.38408(15) 0.0232(12) Uani 1 1 d .
C10B C 0.0741(2) 0.9134(7) 0.62156(14) 0.0201(12) Uani 1 1 d .
C10D C 0.0871(3) 0.3788(8) 1.12192(15) 0.0292(14) Uani 1 1 d .
C10E C 0.4243(3) 0.0004(7) 0.87225(15) 0.0272(13) Uani 1 1 d .
C11A C 0.3948(3) 0.3280(7) 0.45207(15) 0.0295(14) Uani 1 1 d .
H111 H 0.3814 0.2301 0.4334 0.035 Uiso 1 1 calc R
H112 H 0.4425 0.3170 0.4587 0.035 Uiso 1 1 calc R
C11B C 0.1044(2) 0.7879(7) 0.54719(14) 0.0238(12) Uani 1 1 d .
H113 H 0.1204 0.6822 0.5618 0.029 Uiso 1 1 calc R
H114 H 0.0574 0.7710 0.5393 0.029 Uiso 1 1 calc R
C11C C 0.1268(3) 0.2669(7) 1.04897(15) 0.0284(13) Uani 1 1 d .
H115 H 0.0820 0.2255 1.0412 0.034 Uiso 1 1 calc R
H116 H 0.1504 0.1726 1.0642 0.034 Uiso 1 1 calc R
C11D C 0.3895(3) -0.1782(7) 0.93776(15) 0.0274(13) Uani 1 1 d .
H117 H 0.4361 -0.2063 0.9446 0.033 Uiso 1 1 calc R
H118 H 0.3717 -0.2679 0.9181 0.033 Uiso 1 1 calc R
C12A C 0.3580(3) 0.3171(7) 0.49396(14) 0.0289(14) Uani 1 1 d .
H121 H 0.3717 0.2118 0.5096 0.035 Uiso 1 1 calc R
H122 H 0.3103 0.3081 0.4872 0.035 Uiso 1 1 calc R
C12B C 0.1424(2) 0.8125(6) 0.50617(14) 0.0227(12) Uani 1 1 d .
H123 H 0.1333 0.7148 0.4865 0.027 Uiso 1 1 calc R
H124 H 0.1901 0.8132 0.5134 0.027 Uiso 1 1 calc R
C12C C 0.1630(2) 0.3097(7) 1.00723(14) 0.0254(13) Uani 1 1 d .
H125 H 0.2096 0.3356 1.0146 0.031 Uiso 1 1 calc R
H126 H 0.1618 0.2080 0.9881 0.031 Uiso 1 1 calc R
C12D C 0.3510(3) -0.1820(7) 0.97973(15) 0.0292(14) Uani 1 1 d .
H127 H 0.3035 -0.1716 0.9726 0.035 Uiso 1 1 calc R
H128 H 0.3585 -0.2937 0.9942 0.035 Uiso 1 1 calc R
C13A C 0.3706(2) 0.4737(7) 0.52313(15) 0.0220(12) Uani 1 1 d .
C13B C 0.1234(2) 0.9811(7) 0.48322(14) 0.0204(12) Uani 1 1 d .
C13D C 0.1325(2) 0.4621(7) 0.98321(15) 0.0229(13) Uani 1 1 d .
C13E C 0.3718(2) -0.0372(7) 1.01043(15) 0.0212(12) Uani 1 1 d .
C14A C 0.3547(3) 0.6346(7) 0.49593(15) 0.0254(13) Uani 1 1 d .
H14A H 0.3079 0.6220 0.4855 0.031 Uiso 1 1 calc R
C14B C 0.1332(2) 1.1274(6) 0.51639(14) 0.0212(12) Uani 1 1 d .
H14B H 0.1802 1.1200 0.5267 0.025 Uiso 1 1 calc R
C14C C 0.1310(2) 0.6119(7) 1.01556(14) 0.0224(12) Uani 1 1 d .
H14C H 0.1775 0.6284 1.0261 0.027 Uiso 1 1 calc R
C14D C 0.3647(2) 0.1351(7) 0.98527(14) 0.0213(12) Uani 1 1 d .
H14D H 0.3179 0.1397 0.9745 0.026 Uiso 1 1 calc R
C15A C 0.3556(3) 0.7809(7) 0.52836(15) 0.0297(14) Uani 1 1 d .
H151 H 0.3272 0.8769 0.5182 0.036 Uiso 1 1 calc R
H152 H 0.4008 0.8244 0.5338 0.036 Uiso 1 1 calc R
C15B C 0.1281(3) 1.2905(7) 0.48943(15) 0.0278(13) Uani 1 1 d .
H153 H 0.1520 1.3864 0.5038 0.033 Uiso 1 1 calc R
H154 H 0.0816 1.3243 0.4844 0.033 Uiso 1 1 calc R
C15C C 0.1145(3) 0.7682(7) 0.98766(15) 0.0299(14) Uani 1 1 d .
H155 H 0.1296 0.8755 1.0019 0.036 Uiso 1 1 calc R
H156 H 0.0666 0.7761 0.9814 0.036 Uiso 1 1 calc R
C15D C 0.3712(3) 0.2728(7) 1.01970(15) 0.0267(13) Uani 1 1 d .
H157 H 0.3478 0.3789 1.0106 0.032 Uiso 1 1 calc R
H158 H 0.4179 0.3006 1.0261 0.032 Uiso 1 1 calc R
C16A C 0.3286(3) 0.6974(7) 0.56903(15) 0.0277(13) Uani 1 1 d .
H161 H 0.2847 0.7447 0.5750 0.033 Uiso 1 1 calc R
H162 H 0.3583 0.7204 0.5942 0.033 Uiso 1 1 calc R
C16B C 0.1598(3) 1.2424(7) 0.44706(15) 0.0268(13) Uani 1 1 d .
H163 H 0.2028 1.3008 0.4448 0.032 Uiso 1 1 calc R
H164 H 0.1311 1.2772 0.4223 0.032 Uiso 1 1 calc R
C16C C 0.1523(3) 0.7344(7) 0.94622(15) 0.0275(13) Uani 1 1 d .
H165 H 0.1907 0.8120 0.9448 0.033 Uiso 1 1 calc R
H166 H 0.1234 0.7542 0.9205 0.033 Uiso 1 1 calc R
C16D C 0.3392(3) 0.1922(7) 1.05907(15) 0.0272(13) Uani 1 1 d .
H167 H 0.2975 0.2513 1.0650 0.033 Uiso 1 1 calc R
H168 H 0.3690 0.2024 1.0848 0.033 Uiso 1 1 calc R
C17A C 0.3238(3) 0.5014(7) 0.56055(15) 0.0263(13) Uani 1 1 d .
H17A H 0.2783 0.4790 0.5487 0.032 Uiso 1 1 calc R
C17B C 0.1694(3) 1.0420(7) 0.44741(15) 0.0234(13) Uani 1 1 d .
H17B H 0.2155 1.0190 0.4578 0.028 Uiso 1 1 calc R
C17C C 0.1753(2) 0.5432(7) 0.94804(15) 0.0249(13) Uani 1 1 d .
H17C H 0.2218 0.5426 0.9594 0.030 Uiso 1 1 calc R
C17D C 0.3261(2) -0.0009(7) 1.04832(15) 0.0225(12) Uani 1 1 d .
H17D H 0.2799 -0.0092 1.0366 0.027 Uiso 1 1 calc R
C18A C 0.4427(2) 0.4714(7) 0.54035(15) 0.0281(13) Uani 1 1 d .
H181 H 0.4506 0.3671 0.5574 0.042 Uiso 1 1 calc R
H182 H 0.4510 0.5725 0.5585 0.042 Uiso 1 1 calc R
H183 H 0.4723 0.4732 0.5161 0.042 Uiso 1 1 calc R
C18B C 0.0513(2) 0.9723(7) 0.46538(15) 0.0267(13) Uani 1 1 d .
H184 H 0.0400 1.0799 0.4506 0.040 Uiso 1 1 calc R
H185 H 0.0217 0.9549 0.4892 0.040 Uiso 1 1 calc R
H186 H 0.0467 0.8764 0.4451 0.040 Uiso 1 1 calc R
C18C C 0.0638(2) 0.4185(7) 0.96476(15) 0.0277(13) Uani 1 1 d .
H187 H 0.0451 0.5192 0.9499 0.042 Uiso 1 1 calc R
H188 H 0.0354 0.3852 0.9882 0.042 Uiso 1 1 calc R
H189 H 0.0668 0.3232 0.9443 0.042 Uiso 1 1 calc R
C18D C 0.4432(2) -0.0631(7) 1.02804(16) 0.0310(14) Uani 1 1 d .
H18A H 0.4463 -0.1723 1.0437 0.047 Uiso 1 1 calc R
H18B H 0.4552 0.0314 1.0476 0.047 Uiso 1 1 calc R
H18C H 0.4732 -0.0649 1.0040 0.047 Uiso 1 1 calc R
C19A C 0.4947(2) 0.5028(8) 0.39236(16) 0.0330(14) Uani 1 1 d .
H19A H 0.5075 0.5977 0.4116 0.049 Uiso 1 1 calc R
H19B H 0.5168 0.5154 0.3650 0.049 Uiso 1 1 calc R
H19C H 0.5076 0.3935 0.4058 0.049 Uiso 1 1 calc R
C19B C -0.0011(2) 0.9005(8) 0.61264(16) 0.0309(14) Uani 1 1 d .
H191 H -0.0166 1.0036 0.5973 0.046 Uiso 1 1 calc R
H192 H -0.0234 0.8910 0.6400 0.046 Uiso 1 1 calc R
H193 H -0.0109 0.7989 0.5950 0.046 Uiso 1 1 calc R
C19C C 0.0167(3) 0.3127(9) 1.11323(16) 0.0423(17) Uani 1 1 d .
H194 H 0.0179 0.2098 1.0951 0.063 Uiso 1 1 calc R
H195 H -0.0094 0.4018 1.0984 0.063 Uiso 1 1 calc R
H196 H -0.0033 0.2843 1.1406 0.063 Uiso 1 1 calc R
C19D C 0.4974(2) -0.0377(8) 0.88091(16) 0.0343(15) Uani 1 1 d .
H197 H 0.5205 -0.0341 0.8538 0.051 Uiso 1 1 calc R
H198 H 0.5023 -0.1520 0.8938 0.051 Uiso 1 1 calc R
H199 H 0.5161 0.0485 0.9007 0.051 Uiso 1 1 calc R
C20A C 0.3322(3) 0.3922(7) 0.60173(15) 0.0232(13) Uani 1 1 d .
H20A H 0.3761 0.4188 0.6155 0.028 Uiso 1 1 calc R
C20B C 0.1616(2) 0.9648(7) 0.40196(15) 0.0224(12) Uani 1 1 d .
H20B H 0.1177 0.9999 0.3896 0.027 Uiso 1 1 calc R
C20C C 0.1750(3) 0.4615(7) 0.90288(15) 0.0256(13) Uani 1 1 d .
H20C H 0.1308 0.4811 0.8887 0.031 Uiso 1 1 calc R
C20D C 0.3306(3) -0.1144(7) 1.08904(15) 0.0271(14) Uani 1 1 d .
H20D H 0.3742 -0.0922 1.1038 0.032 Uiso 1 1 calc R
C21A C 0.3284(3) 0.1988(7) 0.59352(16) 0.0318(14) Uani 1 1 d .
H21A H 0.3352 0.1372 0.6208 0.048 Uiso 1 1 calc R
H21B H 0.3626 0.1655 0.5737 0.048 Uiso 1 1 calc R
H21C H 0.2851 0.1698 0.5809 0.048 Uiso 1 1 calc R
C21B C 0.1648(3) 0.7676(7) 0.40201(16) 0.0338(14) Uani 1 1 d .
H211 H 0.1298 0.7217 0.4196 0.051 Uiso 1 1 calc R
H212 H 0.2076 0.7304 0.4140 0.051 Uiso 1 1 calc R
H213 H 0.1592 0.7251 0.3725 0.051 Uiso 1 1 calc R
C21C C 0.1888(3) 0.2675(7) 0.90319(15) 0.0312(14) Uani 1 1 d .
H214 H 0.1871 0.2239 0.8736 0.047 Uiso 1 1 calc R
H215 H 0.1556 0.2087 0.9199 0.047 Uiso 1 1 calc R
H216 H 0.2325 0.2461 0.9162 0.047 Uiso 1 1 calc R
C21D C 0.3258(3) -0.3074(7) 1.07992(16) 0.0356(15) Uani 1 1 d .
H217 H 0.3603 -0.3409 1.0603 0.053 Uiso 1 1 calc R
H218 H 0.2826 -0.3336 1.0667 0.053 Uiso 1 1 calc R
H219 H 0.3314 -0.3711 1.1070 0.053 Uiso 1 1 calc R
C22A C 0.2784(2) 0.4471(7) 0.63286(14) 0.0261(13) Uani 1 1 d .
H221 H 0.2769 0.5741 0.6337 0.031 Uiso 1 1 calc R
H222 H 0.2354 0.4068 0.6210 0.031 Uiso 1 1 calc R
C22B C 0.2144(2) 1.0405(7) 0.37378(14) 0.0255(13) Uani 1 1 d .
H223 H 0.2576 0.9952 0.3839 0.031 Uiso 1 1 calc R
H224 H 0.2153 1.1664 0.3780 0.031 Uiso 1 1 calc R
C22C C 0.2271(2) 0.5542(7) 0.87616(14) 0.0254(13) Uani 1 1 d .
H225 H 0.2236 0.6794 0.8812 0.031 Uiso 1 1 calc R
H226 H 0.2713 0.5174 0.8866 0.031 Uiso 1 1 calc R
C22D C 0.2767(3) -0.0596(7) 1.11988(15) 0.0304(14) Uani 1 1 d .
H227 H 0.2741 0.0673 1.1200 0.036 Uiso 1 1 calc R
H228 H 0.2340 -0.1038 1.1086 0.036 Uiso 1 1 calc R
C23A C 0.2870(2) 0.3808(7) 0.67911(14) 0.0233(12) Uani 1 1 d .
H231 H 0.2469 0.4062 0.6951 0.028 Uiso 1 1 calc R
H232 H 0.2931 0.2547 0.6787 0.028 Uiso 1 1 calc R
C23B C 0.2062(2) 1.0043(7) 0.32543(14) 0.0237(12) Uani 1 1 d .
H233 H 0.2473 1.0359 0.3112 0.028 Uiso 1 1 calc R
H234 H 0.1991 0.8797 0.3211 0.028 Uiso 1 1 calc R
C23C C 0.2205(2) 0.5200(7) 0.82774(14) 0.0250(13) Uani 1 1 d .
H235 H 0.2606 0.5624 0.8140 0.030 Uiso 1 1 calc R
H236 H 0.2182 0.3944 0.8231 0.030 Uiso 1 1 calc R
C23D C 0.2875(2) -0.1221(7) 1.16612(15) 0.0262(13) Uani 1 1 d .
H237 H 0.2470 -0.0996 1.1820 0.031 Uiso 1 1 calc R
H238 H 0.2942 -0.2480 1.1656 0.031 Uiso 1 1 calc R
C24A C 0.3449(3) 0.4629(7) 0.70135(15) 0.0249(13) Uani 1 1 d .
C24B C 0.1497(3) 1.1016(8) 0.30449(15) 0.0262(13) Uani 1 1 d .
C24C C 0.1622(3) 0.6008(7) 0.80581(16) 0.0264(13) Uani 1 1 d .
C24D C 0.3435(3) -0.0430(8) 1.19010(18) 0.0316(14) Uani 1 1 d .
C1F C 0.5043(3) -0.3165(7) 0.75069(15) 0.0264(13) Uani 1 1 d .
C2F C 0.5538(3) -0.0617(7) 0.76482(15) 0.0233(13) Uani 1 1 d .
C3F C 0.4571(3) -0.0597(7) 0.72736(15) 0.0237(13) Uani 1 1 d .
N1F N 0.4532(2) -0.2334(6) 0.73027(13) 0.0240(10) Uani 1 1 d .
N2F N 0.5008(3) -0.4860(7) 0.75236(18) 0.0495(16) Uani 1 1 d D
H2FA H 0.467(2) -0.547(7) 0.7441(18) 0.059 Uiso 1 1 d D
H2FB H 0.5376(19) -0.532(7) 0.7637(18) 0.059 Uiso 1 1 d D
N3F N 0.5560(2) -0.2342(6) 0.76809(13) 0.0272(11) Uani 1 1 d .
N4F N 0.6039(2) 0.0214(6) 0.78345(14) 0.0280(11) Uani 1 1 d D
H4FA H 0.607(3) 0.134(3) 0.7848(17) 0.034 Uiso 1 1 d D
H4FB H 0.6376(19) -0.032(6) 0.7953(15) 0.034 Uiso 1 1 d D
N5F N 0.5065(2) 0.0319(6) 0.74486(12) 0.0240(10) Uani 1 1 d .
N6F N 0.4080(2) 0.0192(6) 0.70573(14) 0.0245(10) Uani 1 1 d D
H6FA H 0.407(3) 0.132(3) 0.7068(16) 0.029 Uiso 1 1 d D
H6FB H 0.3735(17) -0.041(6) 0.6991(15) 0.029 Uiso 1 1 d D
C1E C 0.0042(3) -0.1766(7) 0.75341(15) 0.0229(12) Uani 1 1 d .
C2E C 0.0541(3) 0.0830(7) 0.76746(15) 0.0219(12) Uani 1 1 d .
C3E C -0.0455(3) 0.0867(7) 0.73434(15) 0.0223(12) Uani 1 1 d .
N1E N -0.0466(2) -0.0881(6) 0.73418(13) 0.0216(10) Uani 1 1 d .
N2E N 0.0024(2) -0.3425(6) 0.75376(14) 0.0279(11) Uani 1 1 d D
H2EA H 0.0376(17) -0.400(6) 0.7629(15) 0.033 Uiso 1 1 d D
H2EB H -0.0308(19) -0.389(6) 0.7397(14) 0.033 Uiso 1 1 d D
N3E N 0.0555(2) -0.0905(6) 0.77111(12) 0.0214(10) Uani 1 1 d .
N4E N 0.1076(2) 0.1643(6) 0.78230(15) 0.0270(11) Uani 1 1 d D
H4EA H 0.1443(16) 0.112(6) 0.7906(15) 0.032 Uiso 1 1 d D
H4EB H 0.111(3) 0.276(3) 0.7812(16) 0.032 Uiso 1 1 d D
N5E N 0.0048(2) 0.1765(6) 0.75082(12) 0.0259(11) Uani 1 1 d .
N6E N -0.0976(2) 0.1640(6) 0.71674(15) 0.0292(11) Uani 1 1 d D
H6EA H -0.1324(18) 0.105(6) 0.7087(16) 0.035 Uiso 1 1 d D
H6EB H -0.098(3) 0.275(3) 0.7149(16) 0.035 Uiso 1 1 d D
O3A O 0.24394(18) 0.5159(5) 0.30148(11) 0.0301(9) Uani 1 1 d D
O3B O 0.24870(18) 0.9094(5) 0.70418(12) 0.0296(9) Uani 1 1 d D
O3C O 0.24984(17) 0.4965(6) 1.21063(10) 0.0301(9) Uani 1 1 d D
O3D O 0.25961(18) 0.1110(5) 0.78400(11) 0.0350(10) Uani 1 1 d D
O24A O 0.39408(19) 0.3740(5) 0.71123(12) 0.0376(11) Uani 1 1 d .
O24B O 0.1045(2) 1.0163(5) 0.28692(15) 0.0542(13) Uani 1 1 d .
O24C O 0.12731(19) 0.5274(5) 0.77925(12) 0.0422(11) Uani 1 1 d .
O24D O 0.3787(2) -0.1187(5) 1.21569(14) 0.0552(14) Uani 1 1 d .
O25A O 0.34163(18) 0.6246(5) 0.70856(11) 0.0301(9) Uani 1 1 d .
O25B O 0.15058(17) 1.2627(5) 0.30530(11) 0.0289(9) Uani 1 1 d .
O25C O 0.15222(19) 0.7611(5) 0.81659(11) 0.0347(10) Uani 1 1 d D
O25D O 0.3530(2) 0.1221(5) 1.18219(12) 0.0397(11) Uani 1 1 d .
H25C H 0.1172(18) 0.797(7) 0.8033(16) 0.048 Uiso 1 1 d D
H25D H 0.387(3) 0.139(8) 1.2006(17) 0.048 Uiso 1 1 d .
H3OA H 0.227(3) 0.420(4) 0.3005(18) 0.048 Uiso 1 1 d D
H3OB H 0.270(3) 0.820(5) 0.7072(18) 0.048 Uiso 1 1 d D
H3OC H 0.251(3) 0.505(8) 1.2374(7) 0.048 Uiso 1 1 d D
H3OD H 0.255(3) 0.054(6) 0.7617(11) 0.048 Uiso 1 1 d D
H1NE H -0.079(3) -0.153(8) 0.7185(17) 0.048 Uiso 1 1 d .
H1NF H 0.410(3) -0.309(7) 0.7209(16) 0.048 Uiso 1 1 d .

loop_
_atom_site_aniso_label
_atom_site_aniso_U_11
_atom_site_aniso_U_22
_atom_site_aniso_U_33
_atom_site_aniso_U_23
_atom_site_aniso_U_13
_atom_site_aniso_U_12
C1A 0.022(3) 0.028(3) 0.026(3) -0.002(3) 0.000(2) 0.000(3)
C1B 0.030(3) 0.024(3) 0.024(3) 0.007(3) 0.000(2) -0.005(3)
C1C 0.032(3) 0.039(4) 0.020(3) -0.002(3) 0.003(2) -0.009(3)
C1D 0.042(4) 0.028(3) 0.025(3) -0.002(3) -0.002(3) 0.013(3)
C2A 0.028(3) 0.024(3) 0.026(3) -0.007(3) 0.001(2) -0.007(3)
C2B 0.025(3) 0.021(3) 0.024(3) -0.003(3) 0.001(2) 0.001(2)
C2C 0.032(3) 0.029(3) 0.023(3) 0.003(3) -0.003(2) 0.002(3)
C2D 0.034(4) 0.032(3) 0.028(3) -0.006(3) 0.000(3) -0.007(3)
C3A 0.019(3) 0.033(3) 0.027(3) 0.005(3) 0.002(2) -0.004(3)
C3B 0.023(3) 0.032(3) 0.026(3) -0.007(3) 0.003(2) -0.003(3)
C3C 0.020(3) 0.038(4) 0.027(3) 0.000(3) -0.006(2) -0.001(3)
C3D 0.022(3) 0.036(4) 0.027(3) -0.002(3) 0.001(2) 0.003(3)
C4A 0.029(3) 0.024(3) 0.023(3) -0.003(3) -0.004(2) -0.002(3)
C4B 0.028(3) 0.028(3) 0.026(3) 0.001(3) -0.003(2) -0.005(3)
C4C 0.023(3) 0.032(3) 0.031(3) -0.002(3) -0.009(2) -0.007(3)
C4D 0.022(3) 0.030(3) 0.027(3) 0.001(3) -0.008(2) 0.001(3)
C5A 0.017(3) 0.026(3) 0.029(3) 0.006(3) -0.004(2) -0.007(2)
C5B 0.023(3) 0.028(3) 0.021(2) 0.000(2) 0.000(2) 0.007(2)
C5C 0.015(3) 0.045(4) 0.030(3) -0.003(3) 0.000(2) 0.000(3)
C5D 0.026(3) 0.030(3) 0.024(3) -0.002(3) 0.002(2) 0.003(3)
C6A 0.032(3) 0.022(3) 0.036(3) 0.007(3) -0.014(3) -0.005(3)
C6B 0.029(3) 0.023(3) 0.033(3) -0.009(3) -0.002(2) 0.007(3)
C6C 0.014(3) 0.045(4) 0.035(3) -0.012(3) -0.002(2) 0.009(3)
C6D 0.031(4) 0.043(4) 0.030(3) 0.005(3) -0.007(3) -0.008(3)
C7A 0.031(3) 0.017(3) 0.030(3) 0.003(3) -0.010(2) 0.000(2)
C7B 0.031(3) 0.017(3) 0.030(3) -0.003(3) -0.002(2) -0.002(3)
C7C 0.021(3) 0.034(3) 0.031(3) -0.004(3) -0.001(2) 0.006(3)
C7D 0.030(3) 0.026(3) 0.027(3) -0.007(3) -0.003(2) -0.002(3)
C8A 0.024(3) 0.019(3) 0.030(3) -0.004(3) -0.005(2) 0.002(2)
C8B 0.023(3) 0.025(3) 0.025(3) 0.003(3) 0.000(2) -0.001(3)
C8C 0.023(3) 0.030(3) 0.022(2) -0.003(3) -0.001(2) 0.002(3)
C8D 0.024(3) 0.020(3) 0.025(3) -0.004(3) -0.002(2) 0.003(2)
C9A 0.025(3) 0.023(3) 0.022(2) 0.003(3) -0.003(2) 0.003(3)
C9B 0.025(3) 0.014(3) 0.024(3) -0.007(2) -0.001(2) -0.004(2)
C9C 0.021(3) 0.034(3) 0.027(3) -0.004(3) -0.008(2) 0.003(3)
C9D 0.020(3) 0.024(3) 0.024(2) 0.003(3) -0.001(2) 0.005(2)
C10A 0.020(3) 0.022(3) 0.027(3) -0.001(3) -0.004(2) 0.001(2)
C10B 0.016(3) 0.025(3) 0.019(2) -0.002(2) 0.001(2) -0.003(2)
C10D 0.028(3) 0.038(4) 0.021(3) 0.004(3) 0.001(2) -0.009(3)
C10E 0.021(3) 0.030(3) 0.030(3) -0.004(3) -0.007(2) 0.004(3)
C11A 0.045(4) 0.016(3) 0.027(3) -0.004(3) -0.004(3) 0.002(3)
C11B 0.026(3) 0.021(3) 0.025(3) -0.002(3) -0.001(2) 0.002(2)
C11C 0.036(3) 0.023(3) 0.026(3) 0.003(3) 0.001(2) -0.001(3)
C11D 0.036(3) 0.021(3) 0.026(3) -0.003(3) -0.002(2) 0.006(3)
C12A 0.042(4) 0.024(3) 0.021(3) 0.005(3) -0.004(2) 0.002(3)
C12B 0.027(3) 0.014(3) 0.027(3) 0.003(2) 0.002(2) 0.002(2)
C12C 0.025(3) 0.029(3) 0.023(3) -0.003(3) 0.004(2) -0.001(3)
C12D 0.036(4) 0.016(3) 0.035(3) -0.006(3) -0.009(3) 0.002(3)
C13A 0.022(3) 0.016(3) 0.027(3) 0.000(3) -0.003(2) 0.003(2)
C13B 0.017(3) 0.022(3) 0.022(2) 0.000(2) -0.003(2) -0.004(2)
C13D 0.020(3) 0.029(3) 0.020(2) 0.009(3) -0.001(2) 0.000(2)
C13E 0.014(3) 0.027(3) 0.023(2) 0.001(2) -0.003(2) 0.001(2)
C14A 0.022(3) 0.021(3) 0.032(3) 0.001(3) -0.007(2) -0.002(2)
C14B 0.018(3) 0.019(3) 0.026(3) 0.008(2) -0.005(2) 0.003(2)
C14C 0.019(3) 0.026(3) 0.022(2) 0.006(3) -0.005(2) 0.001(2)
C14D 0.016(3) 0.022(3) 0.026(3) 0.003(3) -0.004(2) -0.001(2)
C15A 0.035(3) 0.025(3) 0.029(3) -0.004(3) -0.006(2) 0.002(3)
C15B 0.033(3) 0.019(3) 0.031(3) 0.007(3) -0.001(2) 0.000(3)
C15C 0.031(3) 0.030(3) 0.028(3) 0.001(3) -0.002(2) 0.009(3)
C15D 0.028(3) 0.022(3) 0.029(3) -0.002(3) -0.005(2) -0.001(3)
C16A 0.034(3) 0.022(3) 0.026(3) 0.000(3) -0.005(2) 0.003(3)
C16B 0.020(3) 0.035(3) 0.025(3) 0.008(3) -0.002(2) -0.002(3)
C16C 0.021(3) 0.030(3) 0.031(3) 0.002(3) -0.002(2) 0.001(3)
C16D 0.025(3) 0.026(3) 0.030(3) -0.003(3) -0.003(2) 0.003(3)
C17A 0.023(3) 0.027(3) 0.028(3) -0.003(3) -0.008(2) 0.007(3)
C17B 0.024(3) 0.019(3) 0.026(3) 0.004(2) -0.008(2) -0.001(2)
C17C 0.018(3) 0.032(3) 0.024(3) 0.007(3) -0.004(2) -0.001(3)
C17D 0.021(3) 0.017(3) 0.029(3) 0.003(3) -0.003(2) 0.003(2)
C18A 0.031(3) 0.025(3) 0.027(3) -0.001(3) -0.005(2) 0.003(3)
C18B 0.024(3) 0.029(3) 0.027(3) 0.004(3) 0.001(2) -0.002(3)
C18C 0.016(3) 0.042(4) 0.025(3) 0.000(3) 0.001(2) -0.005(3)
C18D 0.027(3) 0.036(4) 0.030(3) 0.001(3) -0.002(2) 0.007(3)
C19A 0.025(3) 0.040(4) 0.034(3) 0.003(3) -0.002(2) 0.004(3)
C19B 0.022(3) 0.043(4) 0.028(3) 0.001(3) -0.001(2) 0.000(3)
C19C 0.028(3) 0.072(5) 0.026(3) -0.004(3) -0.003(3) -0.016(3)
C19D 0.024(3) 0.044(4) 0.034(3) 0.005(3) 0.000(2) 0.018(3)
C20A 0.025(3) 0.025(3) 0.019(2) 0.000(2) -0.006(2) 0.004(2)
C20B 0.015(3) 0.027(3) 0.025(3) 0.005(3) -0.004(2) -0.007(2)
C20C 0.021(3) 0.029(3) 0.026(3) 0.005(3) -0.001(2) 0.003(3)
C20D 0.025(3) 0.032(3) 0.024(3) -0.001(3) -0.008(2) 0.000(3)
C21A 0.035(4) 0.030(3) 0.030(3) 0.005(3) 0.000(3) -0.003(3)
C21B 0.038(4) 0.037(4) 0.027(3) 0.000(3) 0.012(3) -0.002(3)
C21C 0.033(3) 0.034(4) 0.027(3) 0.003(3) 0.000(2) -0.006(3)
C21D 0.055(4) 0.022(3) 0.029(3) 0.003(3) -0.008(3) -0.005(3)
C22A 0.024(3) 0.030(3) 0.024(3) -0.009(3) -0.008(2) -0.001(3)
C22B 0.017(3) 0.032(3) 0.027(3) 0.007(3) -0.001(2) -0.002(3)
C22C 0.021(3) 0.031(3) 0.024(2) 0.006(3) -0.004(2) 0.002(3)
C22D 0.025(3) 0.033(4) 0.033(3) 0.002(3) -0.007(2) 0.003(3)
C23A 0.015(3) 0.026(3) 0.028(3) 0.000(3) 0.002(2) -0.006(2)
C23B 0.018(3) 0.027(3) 0.026(3) 0.007(3) 0.000(2) -0.001(3)
C23C 0.025(3) 0.025(3) 0.025(3) 0.005(3) -0.002(2) 0.000(3)
C23D 0.019(3) 0.030(3) 0.029(3) 0.008(3) -0.002(2) -0.004(3)
C24A 0.022(3) 0.031(4) 0.022(3) -0.002(3) 0.000(2) 0.000(3)
C24B 0.024(3) 0.033(4) 0.022(3) 0.002(3) 0.000(2) -0.002(3)
C24C 0.026(3) 0.024(3) 0.029(3) 0.001(3) 0.002(2) 0.004(3)
C24D 0.027(3) 0.032(4) 0.036(3) 0.003(3) -0.002(3) 0.004(3)
C1F 0.029(3) 0.024(3) 0.026(3) 0.006(3) -0.008(2) 0.001(3)
C2F 0.023(3) 0.025(3) 0.022(3) -0.002(3) -0.001(2) -0.002(2)
C3F 0.026(3) 0.029(3) 0.016(2) -0.001(2) 0.003(2) -0.001(3)
N1F 0.026(3) 0.016(2) 0.029(2) 0.000(2) -0.008(2) -0.006(2)
N2F 0.036(3) 0.023(3) 0.086(4) 0.003(3) -0.038(3) -0.003(3)
N3F 0.018(3) 0.027(3) 0.036(2) -0.003(2) -0.004(2) 0.001(2)
N4F 0.028(3) 0.026(3) 0.030(2) -0.002(3) -0.009(2) -0.001(2)
N5F 0.022(3) 0.027(3) 0.024(2) -0.005(2) -0.0034(19) 0.001(2)
N6F 0.021(3) 0.021(3) 0.031(2) 0.000(2) -0.004(2) 0.003(2)
C1E 0.023(3) 0.019(3) 0.027(3) 0.003(3) 0.002(2) 0.002(3)
C2E 0.021(3) 0.027(3) 0.018(2) -0.002(2) 0.002(2) 0.002(2)
C3E 0.024(3) 0.023(3) 0.020(3) 0.006(2) 0.002(2) 0.002(2)
N1E 0.021(3) 0.019(3) 0.024(2) 0.003(2) -0.0006(19) -0.001(2)
N2E 0.025(3) 0.023(3) 0.034(3) 0.001(2) -0.009(2) 0.001(2)
N3E 0.018(3) 0.023(3) 0.022(2) -0.005(2) -0.0070(19) 0.002(2)
N4E 0.016(2) 0.019(3) 0.046(3) -0.001(3) -0.012(2) 0.001(2)
N5E 0.022(3) 0.029(3) 0.027(2) -0.004(2) -0.002(2) 0.001(2)
N6E 0.029(3) 0.015(3) 0.043(3) 0.005(2) -0.013(2) 0.000(2)
O3A 0.024(2) 0.035(2) 0.0303(19) -0.001(2) -0.0086(16) -0.0090(19)
O3B 0.020(2) 0.029(2) 0.039(2) -0.004(2) -0.0105(17) 0.0034(17)
O3C 0.021(2) 0.045(2) 0.0239(17) 0.001(2) -0.0080(16) -0.0073(19)
O3D 0.025(2) 0.048(3) 0.031(2) -0.011(2) -0.0079(18) 0.004(2)
O24A 0.029(2) 0.031(2) 0.052(2) 0.001(2) -0.014(2) 0.003(2)
O24B 0.043(3) 0.025(2) 0.092(3) 0.003(3) -0.043(3) 0.001(2)
O24C 0.039(3) 0.029(2) 0.057(3) -0.008(2) -0.023(2) 0.004(2)
O24D 0.058(3) 0.027(3) 0.078(3) 0.012(2) -0.041(3) -0.008(2)
O25A 0.027(2) 0.022(2) 0.040(2) -0.0076(19) -0.0124(17) 0.0029(18)
O25B 0.025(2) 0.023(2) 0.037(2) 0.0041(19) -0.0108(17) -0.0041(18)
O25C 0.034(3) 0.033(3) 0.036(2) -0.003(2) -0.0142(18) 0.011(2)
O25D 0.042(3) 0.025(2) 0.050(2) 0.003(2) -0.025(2) -0.003(2)

loop_
_atom_type_symbol
_atom_type_description
_atom_type_scat_dispersion_real
_atom_type_scat_dispersion_imag
_atom_type_scat_source
C C 0.0033 0.0000 'International Tables Vol C Tables 4.2.6.8 and 6.1.1.4'
H H 0.0000 0.0000 'International Tables Vol C Tables 4.2.6.8 and 6.1.1.4'
N N 0.0061 0.0000 'International Tables Vol C Tables 4.2.6.8 and 6.1.1.4'
O O 0.0106 0.0000 'International Tables Vol C Tables 4.2.6.8 and 6.1.1.4'

loop_
_geom_angle_atom_site_label_1
_geom_angle_atom_site_label_2
_geom_angle_atom_site_label_3
_geom_angle
C10A C1A C2A 113.7(4)
C10A C1A H1A1 108.8
C2A C1A H1A1 108.8
C10A C1A H1A2 108.8
C2A C1A H1A2 108.8
H1A1 C1A H1A2 107.7
C10B C1B C2B 114.0(4)
C10B C1B H1B1 108.8
C2B C1B H1B1 108.8
C10B C1B H1B2 108.8
C2B C1B H1B2 108.8
H1B1 C1B H1B2 107.7
C2C C1C C10D 114.4(5)
C2C C1C H1C1 108.7
C10D C1C H1C1 108.7
C2C C1C H1C2 108.7
C10D C1C H1C2 108.7
H1C1 C1C H1C2 107.6
C2D C1D C10E 115.1(4)
C2D C1D H1D1 108.5
C10E C1D H1D1 108.5
C2D C1D H1D2 108.5
C10E C1D H1D2 108.5
H1D1 C1D H1D2 107.5
C3A C2A C1A 110.2(4)
C3A C2A H2A1 109.6
C1A C2A H2A1 109.6
C3A C2A H2A2 109.6
C1A C2A H2A2 109.6
H2A1 C2A H2A2 108.1
C3B C2B C1B 110.5(4)
C3B C2B H2B1 109.6
C1B C2B H2B1 109.6
C3B C2B H2B2 109.6
C1B C2B H2B2 109.6
H2B1 C2B H2B2 108.1
C3C C2C C1C 111.7(5)
C3C C2C H2C1 109.3
C1C C2C H2C1 109.3
C3C C2C H2C2 109.3
C1C C2C H2C2 109.3
H2C1 C2C H2C2 107.9
C1D C2D C3D 111.7(5)
C1D C2D H2D1 109.3
C3D C2D H2D1 109.3
C1D C2D H2D2 109.3
C3D C2D H2D2 109.3
H2D1 C2D H2D2 107.9
O3A C3A C2A 112.3(4)
O3A C3A C4A 108.0(4)
C2A C3A C4A 111.9(4)
O3A C3A H3A 108.2
C2A C3A H3A 108.2
C4A C3A H3A 108.2
O3B C3B C2B 112.6(4)
O3B C3B C4B 107.9(4)
C2B C3B C4B 111.4(4)
O3B C3B H3B 108.3
C2B C3B H3B 108.3
C4B C3B H3B 108.3
O3C C3C C2C 110.2(4)
O3C C3C C4C 111.0(4)
C2C C3C C4C 109.4(4)
O3C C3C H3C 108.7
C2C C3C H3C 108.7
C4C C3C H3C 108.7
O3D C3D C4D 109.1(4)
O3D C3D C2D 110.6(4)
C4D C3D C2D 110.3(4)
O3D C3D H3D 108.9
C4D C3D H3D 108.9
C2D C3D H3D 108.9
C3A C4A C5A 112.4(4)
C3A C4A H4A1 109.1
C5A C4A H4A1 109.1
C3A C4A H4A2 109.1
C5A C4A H4A2 109.1
H4A1 C4A H4A2 107.9
C3B C4B C5B 112.6(4)
C3B C4B H4B1 109.1
C5B C4B H4B1 109.1
C3B C4B H4B2 109.1
C5B C4B H4B2 109.1
H4B1 C4B H4B2 107.8
C3C C4C C5C 113.5(5)
C3C C4C H4C1 108.9
C5C C4C H4C1 108.9
C3C C4C H4C2 108.9
C5C C4C H4C2 108.9
H4C1 C4C H4C2 107.7
C3D C4D C5D 111.8(4)
C3D C4D H4D1 109.3
C5D C4D H4D1 109.3
C3D C4D H4D2 109.3
C5D C4D H4D2 109.3
H4D1 C4D H4D2 107.9
C6A C5A C4A 110.5(4)
C6A C5A C10A 112.4(4)
C4A C5A C10A 112.8(4)
C6A C5A H5A 106.9
C4A C5A H5A 106.9
C10A C5A H5A 106.9
C6B C5B C4B 109.9(4)
C6B C5B C10B 111.8(4)
C4B C5B C10B 112.2(4)
C6B C5B H5B 107.6
C4B C5B H5B 107.6
C10B C5B H5B 107.6
C4C C5C C6C 110.9(5)
C4C C5C C10D 113.0(4)
C6C C5C C10D 112.2(4)
C4C C5C H5C 106.8
C6C C5C H5C 106.8
C10D C5C H5C 106.8
C6D C5D C4D 111.1(4)
C6D C5D C10E 111.5(4)
C4D C5D C10E 113.2(4)
C6D C5D H5D 106.9
C4D C5D H5D 106.9
C10E C5D H5D 106.9
C7A C6A C5A 111.7(4)
C7A C6A H6A1 109.3
C5A C6A H6A1 109.3
C7A C6A H6A2 109.3
C5A C6A H6A2 109.3
H6A1 C6A H6A2 107.9
C7B C6B C5B 113.2(4)
C7B C6B H6B1 108.9
C5B C6B H6B1 108.9
C7B C6B H6B2 108.9
C5B C6B H6B2 108.9
H6B1 C6B H6B2 107.8
C7C C6C C5C 111.5(4)
C7C C6C H6C1 109.3
C5C C6C H6C1 109.3
C7C C6C H6C2 109.3
C5C C6C H6C2 109.3
H6C1 C6C H6C2 108.0
C7D C6D C5D 111.9(5)
C7D C6D H6D1 109.2
C5D C6D H6D1 109.2
C7D C6D H6D2 109.2
C5D C6D H6D2 109.2
H6D1 C6D H6D2 107.9
C6A C7A C8A 113.6(5)
C6A C7A H7A1 108.8
C8A C7A H7A1 108.8
C6A C7A H7A2 108.8
C8A C7A H7A2 108.8
H7A1 C7A H7A2 107.7
C8B C7B C6B 113.4(4)
C8B C7B H7B1 108.9
C6B C7B H7B1 108.9
C8B C7B H7B2 108.9
C6B C7B H7B2 108.9
H7B1 C7B H7B2 107.7
C8C C7C C6C 112.1(5)
C8C C7C H7C1 109.2
C6C C7C H7C1 109.2
C8C C7C H7C2 109.2
C6C C7C H7C2 109.2
H7C1 C7C H7C2 107.9
C8D C7D C6D 112.9(5)
C8D C7D H7D1 109.0
C6D C7D H7D1 109.0
C8D C7D H7D2 109.0
C6D C7D H7D2 109.0
H7D1 C7D H7D2 107.8
C7A C8A C14A 111.5(4)
C7A C8A C9A 110.5(4)
C14A C8A C9A 107.8(4)
C7A C8A H8A 109.0
C14A C8A H8A 109.0
C9A C8A H8A 109.0
C14B C8B C7B 111.4(4)
C14B C8B C9B 108.1(4)
C7B C8B C9B 110.6(3)
C14B C8B H8B 108.9
C7B C8B H8B 108.9
C9B C8B H8B 108.9
C7C C8C C14C 112.5(4)
C7C C8C C9C 112.4(4)
C14C C8C C9C 108.6(4)
C7C C8C H8C 107.7
C14C C8C H8C 107.7
C9C C8C H8C 107.7
C7D C8D C14D 112.0(4)
C7D C8D C9D 111.7(4)
C14D C8D C9D 109.2(4)
C7D C8D H8D 107.9
C14D C8D H8D 107.9
C9D C8D H8D 107.9
C11A C9A C8A 111.7(3)
C11A C9A C10A 113.2(4)
C8A C9A C10A 112.2(4)
C11A C9A H9A 106.4
C8A C9A H9A 106.4
C10A C9A H9A 106.4
C11B C9B C8B 111.0(4)
C11B C9B C10B 114.5(4)
C8B C9B C10B 112.4(4)
C11B C9B H9B 106.1
C8B C9B H9B 106.1
C10B C9B H9B 106.1
C11C C9C C8C 111.1(4)
C11C C9C C10D 114.6(5)
C8C C9C C10D 112.6(4)
C11C C9C H9C 105.9
C8C C9C H9C 105.9
C10D C9C H9C 105.9
C11D C9D C8D 111.3(4)
C11D C9D C10E 113.7(4)
C8D C9D C10E 112.4(4)
C11D C9D H9D 106.3
C8D C9D H9D 106.3
C10E C9D H9D 106.3
C1A C10A C19A 106.1(4)
C1A C10A C5A 107.6(3)
C19A C10A C5A 110.1(4)
C1A C10A C9A 113.5(4)
C19A C10A C9A 111.3(4)
C5A C10A C9A 108.2(4)
C1B C10B C5B 107.6(4)
C1B C10B C19B 106.5(4)
C5B C10B C19B 109.1(4)
C1B C10B C9B 113.0(4)
C5B C10B C9B 109.7(4)
C19B C10B C9B 110.8(4)
C19C C10D C1C 106.4(5)
C19C C10D C5C 109.1(5)
C1C C10D C5C 107.8(4)
C19C C10D C9C 111.2(4)
C1C C10D C9C 111.8(5)
C5C C10D C9C 110.4(5)
C19D C10E C1D 107.2(4)
C19D C10E C9D 110.9(4)
C1D C10E C9D 111.7(5)
C19D C10E C5D 110.0(5)
C1D C10E C5D 107.6(4)
C9D C10E C5D 109.4(4)
C12A C11A C9A 113.4(4)
C12A C11A H111 108.9
C9A C11A H111 108.9
C12A C11A H112 108.9
C9A C11A H112 108.9
H111 C11A H112 107.7
C12B C11B C9B 113.9(4)
C12B C11B H113 108.8
C9B C11B H113 108.8
C12B C11B H114 108.8
C9B C11B H114 108.8
H113 C11B H114 107.7
C9C C11C C12C 113.3(4)
C9C C11C H115 108.9
C12C C11C H115 108.9
C9C C11C H116 108.9
C12C C11C H116 108.9
H115 C11C H116 107.7
C9D C11D C12D 113.4(4)
C9D C11D H117 108.9
C12D C11D H117 108.9
C9D C11D H118 108.9
C12D C11D H118 108.9
H117 C11D H118 107.7
C11A C12A C13A 112.5(5)
C11A C12A H121 109.1
C13A C12A H121 109.1
C11A C12A H122 109.1
C13A C12A H122 109.1
H121 C12A H122 107.8
C11B C12B C13B 111.6(4)
C11B C12B H123 109.3
C13B C12B H123 109.3
C11B C12B H124 109.3
C13B C12B H124 109.3
H123 C12B H124 108.0
C13D C12C C11C 112.4(4)
C13D C12C H125 109.1
C11C C12C H125 109.1
C13D C12C H126 109.1
C11C C12C H126 109.1
H125 C12C H126 107.9
C13E C12D C11D 112.1(5)
C13E C12D H127 109.2
C11D C12D H127 109.2
C13E C12D H128 109.2
C11D C12D H128 109.2
H127 C12D H128 107.9
C12A C13A C14A 107.0(4)
C12A C13A C17A 117.4(4)
C14A C13A C17A 100.1(4)
C12A C13A C18A 109.6(4)
C14A C13A C18A 112.4(4)
C17A C13A C18A 110.1(4)
C12B C13B C14B 107.1(3)
C12B C13B C17B 116.4(4)
C14B C13B C17B 100.7(4)
C12B C13B C18B 110.4(4)
C14B C13B C18B 111.8(4)
C17B C13B C18B 110.0(4)
C12C C13D C18C 111.3(4)
C12C C13D C14C 106.6(4)
C18C C13D C14C 112.0(4)
C12C C13D C17C 115.6(4)
C18C C13D C17C 110.6(4)
C14C C13D C17C 100.1(4)
C12D C13E C18D 111.2(4)
C12D C13E C17D 116.6(4)
C18D C13E C17D 109.5(4)
C12D C13E C14D 107.6(4)
C18D C13E C14D 111.2(4)
C17D C13E C14D 100.1(4)
C15A C14A C8A 118.2(4)
C15A C14A C13A 104.3(4)
C8A C14A C13A 114.8(4)
C15A C14A H14A 106.2
C8A C14A H14A 106.2
C13A C14A H14A 106.2
C8B C14B C15B 119.2(4)
C8B C14B C13B 115.1(4)
C15B C14B C13B 104.0(4)
C8B C14B H14B 105.8
C15B C14B H14B 105.8
C13B C14B H14B 105.8
C8C C14C C15C 119.5(4)
C8C C14C C13D 114.9(4)
C15C C14C C13D 104.0(3)
C8C C14C H14C 105.8
C15C C14C H14C 105.8
C13D C14C H14C 105.8
C8D C14D C15D 120.2(4)
C8D C14D C13E 113.8(4)
C15D C14D C13E 104.5(4)
C8D C14D H14D 105.7
C15D C14D H14D 105.7
C13E C14D H14D 105.7
C14A C15A C16A 103.3(4)
C14A C15A H151 111.1
C16A C15A H151 111.1
C14A C15A H152 111.1
C16A C15A H152 111.1
H151 C15A H152 109.1
C14B C15B C16B 104.2(4)
C14B C15B H153 110.9
C16B C15B H153 110.9
C14B C15B H154 110.9
C16B C15B H154 110.9
H153 C15B H154 108.9
C14C C15C C16C 103.4(4)
C14C C15C H155 111.1
C16C C15C H155 111.1
C14C C15C H156 111.1
C16C C15C H156 111.1
H155 C15C H156 109.1
C14D C15D C16D 104.1(4)
C14D C15D H157 110.9
C16D C15D H157 110.9
C14D C15D H158 110.9
C16D C15D H158 110.9
H157 C15D H158 109.0
C15A C16A C17A 107.4(4)
C15A C16A H161 110.2
C17A C16A H161 110.2
C15A C16A H162 110.2
C17A C16A H162 110.2
H161 C16A H162 108.5
C15B C16B C17B 107.0(4)
C15B C16B H163 110.3
C17B C16B H163 110.3
C15B C16B H164 110.3
C17B C16B H164 110.3
H163 C16B H164 108.6
C15C C16C C17C 106.8(4)
C15C C16C H165 110.4
C17C C16C H165 110.4
C15C C16C H166 110.4
C17C C16C H166 110.4
H165 C16C H166 108.6
C15D C16D C17D 107.3(4)
C15D C16D H167 110.3
C17D C16D H167 110.3
C15D C16D H168 110.3
C17D C16D H168 110.3
H167 C16D H168 108.5
C20A C17A C13A 119.6(4)
C20A C17A C16A 113.4(4)
C13A C17A C16A 103.2(4)
C20A C17A H17A 106.6
C13A C17A H17A 106.6
C16A C17A H17A 106.6
C20B C17B C13B 119.5(4)
C20B C17B C16B 111.8(4)
C13B C17B C16B 103.3(4)
C20B C17B H17B 107.2
C13B C17B H17B 107.2
C16B C17B H17B 107.2
C20C C17C C13D 119.2(4)
C20C C17C C16C 111.6(4)
C13D C17C C16C 103.8(4)
C20C C17C H17C 107.2
C13D C17C H17C 107.2
C16C C17C H17C 107.2
C20D C17D C13E 119.8(4)
C20D C17D C16D 111.7(4)
C13E C17D C16D 103.6(4)
C20D C17D H17D 107.0
C13E C17D H17D 107.0
C16D C17D H17D 107.0
C13A C18A H181 109.5
C13A C18A H182 109.5
H181 C18A H182 109.5
C13A C18A H183 109.5
H181 C18A H183 109.5
H182 C18A H183 109.5
C13B C18B H184 109.5
C13B C18B H185 109.5
H184 C18B H185 109.5
C13B C18B H186 109.5
H184 C18B H186 109.5
H185 C18B H186 109.5
C13D C18C H187 109.5
C13D C18C H188 109.5
H187 C18C H188 109.5
C13D C18C H189 109.5
H187 C18C H189 109.5
H188 C18C H189 109.5
C13E C18D H18A 109.5
C13E C18D H18B 109.5
H18A C18D H18B 109.5
C13E C18D H18C 109.5
H18A C18D H18C 109.5
H18B C18D H18C 109.5
C10A C19A H19A 109.5
C10A C19A H19B 109.5
H19A C19A H19B 109.5
C10A C19A H19C 109.5
H19A C19A H19C 109.5
H19B C19A H19C 109.5
C10B C19B H191 109.5
C10B C19B H192 109.5
H191 C19B H192 109.5
C10B C19B H193 109.5
H191 C19B H193 109.5
H192 C19B H193 109.5
C10D C19C H194 109.5
C10D C19C H195 109.5
H194 C19C H195 109.5
C10D C19C H196 109.5
H194 C19C H196 109.5
H195 C19C H196 109.5
C10E C19D H197 109.5
C10E C19D H198 109.5
H197 C19D H198 109.5
C10E C19D H199 109.5
H197 C19D H199 109.5
H198 C19D H199 109.5
C21A C20A C17A 113.6(4)
C21A C20A C22A 110.1(5)
C17A C20A C22A 107.8(4)
C21A C20A H20A 108.4
C17A C20A H20A 108.4
C22A C20A H20A 108.4
C22B C20B C21B 110.8(5)
C22B C20B C17B 108.9(4)
C21B C20B C17B 112.7(4)
C22B C20B H20B 108.1
C21B C20B H20B 108.1
C17B C20B H20B 108.1
C21C C20C C17C 113.9(4)
C21C C20C C22C 109.5(4)
C17C C20C C22C 108.3(4)
C21C C20C H20C 108.3
C17C C20C H20C 108.3
C22C C20C H20C 108.3
C21D C20D C22D 110.1(5)
C21D C20D C17D 114.1(4)
C22D C20D C17D 109.1(4)
C21D C20D H20D 107.8
C22D C20D H20D 107.8
C17D C20D H20D 107.8
C20A C21A H21A 109.5
C20A C21A H21B 109.5
H21A C21A H21B 109.5
C20A C21A H21C 109.5
H21A C21A H21C 109.5
H21B C21A H21C 109.5
C20B C21B H211 109.5
C20B C21B H212 109.5
H211 C21B H212 109.5
C20B C21B H213 109.5
H211 C21B H213 109.5
H212 C21B H213 109.5
C20C C21C H214 109.5
C20C C21C H215 109.5
H214 C21C H215 109.5
C20C C21C H216 109.5
H214 C21C H216 109.5
H215 C21C H216 109.5
C20D C21D H217 109.5
C20D C21D H218 109.5
H217 C21D H218 109.5
C20D C21D H219 109.5
H217 C21D H219 109.5
H218 C21D H219 109.5
C23A C22A C20A 115.7(4)
C23A C22A H221 108.4
C20A C22A H221 108.4
C23A C22A H222 108.4
C20A C22A H222 108.4
H221 C22A H222 107.4
C20B C22B C23B 115.8(4)
C20B C22B H223 108.3
C23B C22B H223 108.3
C20B C22B H224 108.3
C23B C22B H224 108.3
H223 C22B H224 107.4
C23C C22C C20C 114.1(4)
C23C C22C H225 108.7
C20C C22C H225 108.7
C23C C22C H226 108.7
C20C C22C H226 108.7
H225 C22C H226 107.6
C23D C22D C20D 114.5(4)
C23D C22D H227 108.6
C20D C22D H227 108.6
C23D C22D H228 108.6
C20D C22D H228 108.6
H227 C22D H228 107.6
C24A C23A C22A 110.8(4)
C24A C23A H231 109.5
C22A C23A H231 109.5
C24A C23A H232 109.5
C22A C23A H232 109.5
H231 C23A H232 108.1
C24B C23B C22B 112.8(4)
C24B C23B H233 109.0
C22B C23B H233 109.0
C24B C23B H234 109.0
C22B C23B H234 109.0
H233 C23B H234 107.8
C24C C23C C22C 114.8(4)
C24C C23C H235 108.6
C22C C23C H235 108.6
C24C C23C H236 108.6
C22C C23C H236 108.6
H235 C23C H236 107.5
C24D C23D C22D 115.3(5)
C24D C23D H237 108.5
C22D C23D H237 108.5
C24D C23D H238 108.5
C22D C23D H238 108.5
H237 C23D H238 107.5
O24A C24A O25A 123.2(5)
O24A C24A C23A 119.5(5)
O25A C24A C23A 117.3(5)
O24B C24B O25B 123.4(5)
O24B C24B C23B 117.6(5)
O25B C24B C23B 118.9(5)
O24C C24C O25C 122.0(5)
O24C C24C C23C 123.5(5)
O25C C24C C23C 114.4(5)
O24D C24D O25D 120.6(5)
O24D C24D C23D 124.1(6)
O25D C24D C23D 115.2(5)
N2F C1F N3F 120.4(5)
N2F C1F N1F 116.8(5)
N3F C1F N1F 122.8(5)
N4F C2F N5F 117.8(5)
N4F C2F N3F 115.5(5)
N5F C2F N3F 126.7(5)
N5F C3F N6F 120.1(5)
N5F C3F N1F 123.3(5)
N6F C3F N1F 116.6(5)
C3F N1F C1F 117.3(5)
C3F N1F H1NF 125(3)
C1F N1F H1NF 118(3)
C1F N2F H2FA 125(4)
C1F N2F H2FB 112(4)
H2FA N2F H2FB 123(6)
C1F N3F C2F 115.2(5)
C2F N4F H4FA 124(4)
C2F N4F H4FB 122(4)
H4FA N4F H4FB 113(5)
C3F N5F C2F 114.7(5)
C3F N6F H6FA 117(3)
C3F N6F H6FB 117(3)
H6FA N6F H6FB 123(5)
N2E C1E N3E 121.1(5)
N2E C1E N1E 119.2(5)
N3E C1E N1E 119.7(5)
N4E C2E N5E 118.3(5)
N4E C2E N3E 115.5(5)
N5E C2E N3E 126.2(5)
N6E C3E N5E 121.2(5)
N6E C3E N1E 116.1(5)
N5E C3E N1E 122.7(5)
C3E N1E C1E 119.4(5)
C3E N1E H1NE 123(3)
C1E N1E H1NE 117(4)
C1E N2E H2EA 119(4)
C1E N2E H2EB 116(4)
H2EA N2E H2EB 124(5)
C1E N3E C2E 116.7(4)
C2E N4E H4EA 124(4)
C2E N4E H4EB 122(3)
H4EA N4E H4EB 113(5)
C3E N5E C2E 115.1(5)
C3E N6E H6EA 121(4)
C3E N6E H6EB 119(4)
H6EA N6E H6EB 120(5)
C3A O3A H3OA 113(4)
C3B O3B H3OB 119(4)
C3C O3C H3OC 111(4)
C3D O3D H3OD 106(4)
C24C O25C H25C 109(4)
C24D O25D H25D 98(4)

loop_
_geom_bond_atom_site_label_1
_geom_bond_atom_site_label_2
_geom_bond_distance
C1A C10A 1.527(7)
C1A C2A 1.544(6)
C1A H1A1 0.9900
C1A H1A2 0.9900
C1B C10B 1.525(7)
C1B C2B 1.526(6)
C1B H1B1 0.9900
C1B H1B2 0.9900
C1C C2C 1.521(7)
C1C C10D 1.541(7)
C1C H1C1 0.9900
C1C H1C2 0.9900
C1D C2D 1.512(7)
C1D C10E 1.554(7)
C1D H1D1 0.9900
C1D H1D2 0.9900
C2A C3A 1.500(7)
C2A H2A1 0.9900
C2A H2A2 0.9900
C2B C3B 1.509(7)
C2B H2B1 0.9900
C2B H2B2 0.9900
C2C C3C 1.497(7)
C2C H2C1 0.9900
C2C H2C2 0.9900
C2D C3D 1.513(7)
C2D H2D1 0.9900
C2D H2D2 0.9900
C3A O3A 1.456(6)
C3A C4A 1.522(7)
C3A H3A 1.0000
C3B O3B 1.445(6)
C3B C4B 1.518(7)
C3B H3B 1.0000
C3C O3C 1.436(6)
C3C C4C 1.518(7)
C3C H3C 1.0000
C3D O3D 1.450(6)
C3D C4D 1.505(7)
C3D H3D 1.0000
C4A C5A 1.545(6)
C4A H4A1 0.9900
C4A H4A2 0.9900
C4B C5B 1.548(6)
C4B H4B1 0.9900
C4B H4B2 0.9900
C4C C5C 1.534(6)
C4C H4C1 0.9900
C4C H4C2 0.9900
C4D C5D 1.535(6)
C4D H4D1 0.9900
C4D H4D2 0.9900
C5A C6A 1.528(7)
C5A C10A 1.560(7)
C5A H5A 1.0000
C5B C6B 1.540(7)
C5B C10B 1.550(7)
C5B H5B 1.0000
C5C C6C 1.537(7)
C5C C10D 1.544(8)
C5C H5C 1.0000
C5D C6D 1.528(7)
C5D C10E 1.559(8)
C5D H5D 1.0000
C6A C7A 1.524(7)
C6A H6A1 0.9900
C6A H6A2 0.9900
C6B C7B 1.537(7)
C6B H6B1 0.9900
C6B H6B2 0.9900
C6C C7C 1.531(7)
C6C H6C1 0.9900
C6C H6C2 0.9900
C6D C7D 1.525(7)
C6D H6D1 0.9900
C6D H6D2 0.9900
C7A C8A 1.525(7)
C7A H7A1 0.9900
C7A H7A2 0.9900
C7B C8B 1.523(7)
C7B H7B1 0.9900
C7B H7B2 0.9900
C7C C8C 1.519(7)
C7C H7C1 0.9900
C7C H7C2 0.9900
C7D C8D 1.511(7)
C7D H7D1 0.9900
C7D H7D2 0.9900
C8A C14A 1.525(7)
C8A C9A 1.537(7)
C8A H8A 1.0000
C8B C14B 1.522(7)
C8B C9B 1.554(7)
C8B H8B 1.0000
C8C C14C 1.524(7)
C8C C9C 1.553(7)
C8C H8C 1.0000
C8D C14D 1.517(7)
C8D C9D 1.549(7)
C8D H8D 1.0000
C9A C11A 1.536(7)
C9A C10A 1.568(7)
C9A H9A 1.0000
C9B C11B 1.541(6)
C9B C10B 1.556(7)
C9B H9B 1.0000
C9C C11C 1.518(7)
C9C C10D 1.554(7)
C9C H9C 1.0000
C9D C11D 1.533(7)
C9D C10E 1.555(7)
C9D H9D 1.0000
C10A C19A 1.541(6)
C10B C19B 1.551(6)
C10D C19C 1.540(7)
C10E C19D 1.533(6)
C11A C12A 1.527(7)
C11A H111 0.9900
C11A H112 0.9900
C11B C12B 1.525(7)
C11B H113 0.9900
C11B H114 0.9900
C11C C12C 1.550(7)
C11C H115 0.9900
C11C H116 0.9900
C11D C12D 1.544(7)
C11D H117 0.9900
C11D H118 0.9900
C12A C13A 1.537(7)
C12A H121 0.9900
C12A H122 0.9900
C12B C13B 1.538(7)
C12B H123 0.9900
C12B H124 0.9900
C12C C13D 1.524(7)
C12C H125 0.9900
C12C H126 0.9900
C12D C13E 1.528(7)
C12D H127 0.9900
C12D H128 0.9900
C13A C14A 1.541(7)
C13A C17A 1.545(7)
C13A C18A 1.546(6)
C13B C14B 1.546(7)
C13B C17B 1.553(7)
C13B C18B 1.554(6)
C13D C18C 1.534(6)
C13D C14C 1.542(7)
C13D C17C 1.554(7)
C13E C18D 1.549(6)
C13E C17D 1.552(7)
C13E C14D 1.558(7)
C14A C15A 1.522(7)
C14A H14A 1.0000
C14B C15B 1.524(7)
C14B H14B 1.0000
C14C C15C 1.526(7)
C14C H14C 1.0000
C14D C15D 1.518(7)
C14D H14D 1.0000
C15A C16A 1.540(7)
C15A H151 0.9900
C15A H152 0.9900
C15B C16B 1.534(7)
C15B H153 0.9900
C15B H154 0.9900
C15C C16C 1.546(7)
C15C H155 0.9900
C15C H156 0.9900
C15D C16D 1.539(7)
C15D H157 0.9900
C15D H158 0.9900
C16A C17A 1.552(7)
C16A H161 0.9900
C16A H162 0.9900
C16B C17B 1.573(7)
C16B H163 0.9900
C16B H164 0.9900
C16C C17C 1.561(7)
C16C H165 0.9900
C16C H166 0.9900
C16D C17D 1.562(7)
C16D H167 0.9900
C16D H168 0.9900
C17A C20A 1.542(7)
C17A H17A 1.0000
C17B C20B 1.540(7)
C17B H17B 1.0000
C17C C20C 1.542(7)
C17C H17C 1.0000
C17D C20D 1.545(7)
C17D H17D 1.0000
C18A H181 0.9800
C18A H182 0.9800
C18A H183 0.9800
C18B H184 0.9800
C18B H185 0.9800
C18B H186 0.9800
C18C H187 0.9800
C18C H188 0.9800
C18C H189 0.9800
C18D H18A 0.9800
C18D H18B 0.9800
C18D H18C 0.9800
C19A H19A 0.9800
C19A H19B 0.9800
C19A H19C 0.9800
C19B H191 0.9800
C19B H192 0.9800
C19B H193 0.9800
C19C H194 0.9800
C19C H195 0.9800
C19C H196 0.9800
C19D H197 0.9800
C19D H198 0.9800
C19D H199 0.9800
C20A C21A 1.529(7)
C20A C22A 1.546(7)
C20A H20A 1.0000
C20B C22B 1.528(7)
C20B C21B 1.537(7)
C20B H20B 1.0000
C20C C21C 1.537(7)
C20C C22C 1.547(7)
C20C H20C 1.0000
C20D C21D 1.532(7)
C20D C22D 1.541(7)
C20D H20D 1.0000
C21A H21A 0.9800
C21A H21B 0.9800
C21A H21C 0.9800
C21B H211 0.9800
C21B H212 0.9800
C21B H213 0.9800
C21C H214 0.9800
C21C H215 0.9800
C21C H216 0.9800
C21D H217 0.9800
C21D H218 0.9800
C21D H219 0.9800
C22A C23A 1.533(6)
C22A H221 0.9900
C22A H222 0.9900
C22B C23B 1.534(6)
C22B H223 0.9900
C22B H224 0.9900
C22C C23C 1.531(6)
C22C H225 0.9900
C22C H226 0.9900
C22D C23D 1.527(6)
C22D H227 0.9900
C22D H228 0.9900
C23A C24A 1.491(7)
C23A H231 0.9900
C23A H232 0.9900
C23B C24B 1.508(7)
C23B H233 0.9900
C23B H234 0.9900
C23C C24C 1.489(6)
C23C H235 0.9900
C23C H236 0.9900
C23D C24D 1.477(7)
C23D H237 0.9900
C23D H238 0.9900
C24A O24A 1.248(6)
C24A O25A 1.281(6)
C24B O24B 1.248(6)
C24B O25B 1.255(6)
C24C O24C 1.215(6)
C24C O25C 1.310(6)
C24D O24D 1.207(6)
C24D O25D 1.325(7)
C1F N2F 1.323(7)
C1F N3F 1.332(6)
C1F N1F 1.364(6)
C2F N4F 1.326(6)
C2F N5F 1.344(6)
C2F N3F 1.348(7)
C3F N5F 1.335(6)
C3F N6F 1.336(6)
C3F N1F 1.359(6)
N1F H1NF 1.10(6)
N2F H2FA 0.87(2)
N2F H2FB 0.89(2)
N4F H4FA 0.88(2)
N4F H4FB 0.87(2)
N6F H6FA 0.88(2)
N6F H6FB 0.87(2)
C1E N2E 1.292(7)
C1E N3E 1.344(6)
C1E N1E 1.366(6)
C2E N4E 1.330(7)
C2E N5E 1.331(6)
C2E N3E 1.356(6)
C3E N6E 1.323(6)
C3E N5E 1.329(6)
C3E N1E 1.362(6)
N1E H1NE 0.95(5)
N2E H2EA 0.88(2)
N2E H2EB 0.87(2)
N4E H4EA 0.88(2)
N4E H4EB 0.87(2)
N6E H6EA 0.87(2)
N6E H6EB 0.87(2)
O3A H3OA 0.83(2)
O3B H3OB 0.83(2)
O3C H3OC 0.833(19)
O3D H3OD 0.83(2)
O25C H25C 0.86(2)
O25D H25D 0.89(5)

loop_
_geom_hbond_atom_site_label_D
_geom_hbond_atom_site_label_H
_geom_hbond_atom_site_label_A
_geom_hbond_distance_DH
_geom_hbond_distance_HA
_geom_hbond_distance_DA
_geom_hbond_angle_DHA
_geom_hbond_site_symmetry_A
N1E H1NE O25B 0.95(5) 1.74(5) 2.677(5) 166(6) 2_536
N1E H1NE O24B 0.95(5) 2.63(6) 3.356(6) 133(4) 2_536
N1F H1NF O25A 1.10(6) 1.52(5) 2.597(5) 167(5) 1_545
N1F H1NF O24A 1.10(6) 2.50(6) 3.332(6) 131(4) 1_545
N2F H2FA O24A 0.87(2) 1.87(3) 2.715(6) 161(6) 1_545
N2F H2FB O24D 0.89(2) 1.92(2) 2.814(6) 175(6) 2_647
N4F H4FA O24D 0.88(2) 1.95(2) 2.826(6) 175(6) 2_657
N4F H4FB O3C 0.87(2) 2.32(4) 2.984(6) 133(5) 2_647
N6F H6FA O24A 0.88(2) 1.91(2) 2.784(6) 172(5) .
N6F H6FB O3B 0.87(2) 2.58(3) 3.354(6) 149(5) 1_545
N2E H2EA O24C 0.88(2) 1.96(2) 2.827(6) 165(5) 1_545
N2E H2EB O24B 0.87(2) 1.84(2) 2.715(5) 176(5) 2_536
N4E H4EA O3D 0.88(2) 2.36(4) 3.121(6) 144(5) .
N4E H4EB O24C 0.87(2) 1.99(2) 2.858(6) 176(5) .
N6E H6EA O3A 0.87(2) 2.39(3) 3.228(6) 162(5) 2_546
N6E H6EB O24B 0.87(2) 1.88(2) 2.749(6) 176(6) 2_546
O25C H25C N3E 0.86(2) 1.81(2) 2.653(5) 167(6) 1_565
O25D H25D N3F 0.89(5) 1.79(5) 2.625(5) 155(6) 2_657
O3A H3OA O25B 0.83(2) 1.99(3) 2.745(5) 152(6) 1_545
O3B H3OB O25A 0.83(2) 2.10(2) 2.916(5) 167(6) .
O3C H3OC O3A 0.833(19) 2.01(2) 2.836(5) 173(5) 1_556
O3D H3OD O3B 0.83(2) 2.11(2) 2.940(5) 176(6) 1_545

loop_
_geom_torsion_atom_site_label_1
_geom_torsion_atom_site_label_2
_geom_torsion_atom_site_label_3
_geom_torsion_atom_site_label_4
_geom_torsion
C10A C1A C2A C3A 58.7(6)
C10B C1B C2B C3B 58.4(6)
C10D C1C C2C C3C 57.6(6)
C10E C1D C2D C3D 54.7(6)
C1A C2A C3A O3A -176.5(4)
C1A C2A C3A C4A -54.9(6)
C1B C2B C3B O3B -175.6(4)
C1B C2B C3B C4B -54.2(6)
C1C C2C C3C O3C -178.0(4)
C1C C2C C3C C4C -55.6(6)
C1D C2D C3D O3D -176.7(4)
C1D C2D C3D C4D -55.9(6)
O3A C3A C4A C5A 177.4(4)
C2A C3A C4A C5A 53.3(6)
O3B C3B C4B C5B 177.3(4)
C2B C3B C4B C5B 53.2(6)
O3C C3C C4C C5C 176.9(4)
C2C C3C C4C C5C 55.0(6)
O3D C3D C4D C5D 178.8(4)
C2D C3D C4D C5D 57.1(6)
C3A C4A C5A C6A -179.5(4)
C3A C4A C5A C10A -52.7(6)
C3B C4B C5B C6B -178.8(4)
C3B C4B C5B C10B -53.8(6)
C3C C4C C5C C6C 178.9(4)
C3C C4C C5C C10D -54.2(6)
C3D C4D C5D C6D 177.0(4)
C3D C4D C5D C10E -56.6(6)
C4A C5A C6A C7A 72.8(5)
C10A C5A C6A C7A -54.2(6)
C4B C5B C6B C7B 73.2(5)
C10B C5B C6B C7B -52.1(6)
C4C C5C C6C C7C 71.3(5)
C10D C5C C6C C7C -56.0(6)
C4D C5D C6D C7D 71.5(6)
C10E C5D C6D C7D -55.8(6)
C5A C6A C7A C8A 52.7(6)
C5B C6B C7B C8B 51.1(6)
C5C C6C C7C C8C 54.7(6)
C5D C6D C7D C8D 54.4(6)
C6A C7A C8A C14A -173.2(4)
C6A C7A C8A C9A -53.3(6)
C6B C7B C8B C14B -172.0(4)
C6B C7B C8B C9B -51.8(6)
C6C C7C C8C C14C -175.6(4)
C6C C7C C8C C9C -52.6(6)
C6D C7D C8D C14D -175.5(4)
C6D C7D C8D C9D -52.6(6)
C7A C8A C9A C11A -175.7(5)
C14A C8A C9A C11A -53.7(5)
C7A C8A C9A C10A 55.9(6)
C14A C8A C9A C10A 178.0(4)
C14B C8B C9B C11B -52.8(5)
C7B C8B C9B C11B -175.0(4)
C14B C8B C9B C10B 177.6(4)
C7B C8B C9B C10B 55.4(6)
C7C C8C C9C C11C -178.2(4)
C14C C8C C9C C11C -53.0(6)
C7C C8C C9C C10D 51.8(6)
C14C C8C C9C C10D 177.0(4)
C7D C8D C9D C11D -177.9(4)
C14D C8D C9D C11D -53.4(6)
C7D C8D C9D C10E 53.3(6)
C14D C8D C9D C10E 177.8(4)
C2A C1A C10A C19A -174.0(4)
C2A C1A C10A C5A -56.2(6)
C2A C1A C10A C9A 63.4(6)
C6A C5A C10A C1A 178.5(5)
C4A C5A C10A C1A 52.8(5)
C6A C5A C10A C19A -66.3(6)
C4A C5A C10A C19A 168.0(4)
C6A C5A C10A C9A 55.6(5)
C4A C5A C10A C9A -70.2(5)
C11A C9A C10A C1A 56.4(5)
C8A C9A C10A C1A -176.0(4)
C11A C9A C10A C19A -63.2(6)
C8A C9A C10A C19A 64.4(6)
C11A C9A C10A C5A 175.8(4)
C8A C9A C10A C5A -56.7(5)
C2B C1B C10B C5B -56.9(5)
C2B C1B C10B C19B -173.8(4)
C2B C1B C10B C9B 64.3(5)
C6B C5B C10B C1B 177.5(4)
C4B C5B C10B C1B 53.6(5)
C6B C5B C10B C19B -67.3(5)
C4B C5B C10B C19B 168.7(4)
C6B C5B C10B C9B 54.3(5)
C4B C5B C10B C9B -69.7(5)
C11B C9B C10B C1B 55.6(5)
C8B C9B C10B C1B -176.7(4)
C11B C9B C10B C5B 175.6(4)
C8B C9B C10B C5B -56.7(5)
C11B C9B C10B C19B -63.9(6)
C8B C9B C10B C19B 63.9(5)
C2C C1C C10D C19C -169.9(4)
C2C C1C C10D C5C -52.9(6)
C2C C1C C10D C9C 68.6(6)
C4C C5C C10D C19C 165.6(4)
C6C C5C C10D C19C -68.2(6)
C4C C5C C10D C1C 50.4(6)
C6C C5C C10D C1C 176.6(4)
C4C C5C C10D C9C -71.9(5)
C6C C5C C10D C9C 54.3(6)
C11C C9C C10D C19C -59.0(6)
C8C C9C C10D C19C 69.3(6)
C11C C9C C10D C1C 59.8(6)
C8C C9C C10D C1C -171.9(4)
C11C C9C C10D C5C 179.8(4)
C8C C9C C10D C5C -52.0(5)
C2D C1D C10E C19D -168.8(5)
C2D C1D C10E C9D 69.5(6)
C2D C1D C10E C5D -50.6(6)
C11D C9D C10E C19D -60.2(6)
C8D C9D C10E C19D 67.4(6)
C11D C9D C10E C1D 59.3(5)
C8D C9D C10E C1D -173.2(4)
C11D C9D C10E C5D 178.3(4)
C8D C9D C10E C5D -54.2(5)
C6D C5D C10E C19D -66.7(6)
C4D C5D C10E C19D 167.2(4)
C6D C5D C10E C1D 176.9(5)
C4D C5D C10E C1D 50.8(6)
C6D C5D C10E C9D 55.4(6)
C4D C5D C10E C9D -70.7(5)
C8A C9A C11A C12A 52.7(6)
C10A C9A C11A C12A -179.5(4)
C8B C9B C11B C12B 53.3(6)
C10B C9B C11B C12B -178.3(4)
C8C C9C C11C C12C 52.5(6)
C10D C9C C11C C12C -178.5(4)
C8D C9D C11D C12D 52.2(6)
C10E C9D C11D C12D -179.7(4)
C9A C11A C12A C13A -53.1(6)
C9B C11B C12B C13B -54.7(5)
C9C C11C C12C C13D -54.7(6)
C9D C11D C12D C13E -53.9(6)
C11A C12A C13A C14A 53.6(6)
C11A C12A C13A C17A 165.0(4)
C11A C12A C13A C18A -68.5(5)
C11B C12B C13B C14B 54.5(5)
C11B C12B C13B C17B 166.2(4)
C11B C12B C13B C18B -67.5(5)
C11C C12C C13D C18C -67.8(5)
C11C C12C C13D C14C 54.6(5)
C11C C12C C13D C17C 164.9(4)
C11D C12D C13E C18D -67.5(5)
C11D C12D C13E C17D 165.9(4)
C11D C12D C13E C14D 54.5(5)
C7A C8A C14A C15A -54.8(6)
C9A C8A C14A C15A -176.3(4)
C7A C8A C14A C13A -178.7(4)
C9A C8A C14A C13A 59.8(5)
C12A C13A C14A C15A 169.7(4)
C17A C13A C14A C15A 46.8(5)
C18A C13A C14A C15A -70.0(5)
C12A C13A C14A C8A -59.4(5)
C17A C13A C14A C8A 177.8(4)
C18A C13A C14A C8A 61.0(5)
C7B C8B C14B C15B -54.7(6)
C9B C8B C14B C15B -176.4(4)
C7B C8B C14B C13B -179.3(4)
C9B C8B C14B C13B 59.0(5)
C12B C13B C14B C8B -59.6(5)
C17B C13B C14B C8B 178.3(4)
C18B C13B C14B C8B 61.5(5)
C12B C13B C14B C15B 168.2(4)
C17B C13B C14B C15B 46.0(5)
C18B C13B C14B C15B -70.8(5)
C7C C8C C14C C15C -51.2(6)
C9C C8C C14C C15C -176.4(4)
C7C C8C C14C C13D -175.9(4)
C9C C8C C14C C13D 59.0(5)
C12C C13D C14C C8C -59.5(5)
C18C C13D C14C C8C 62.5(5)
C17C C13D C14C C8C 179.7(4)
C12C C13D C14C C15C 168.1(4)
C18C C13D C14C C15C -70.0(5)
C17C C13D C14C C15C 47.3(5)
C7D C8D C14D C15D -51.9(6)
C9D C8D C14D C15D -176.2(4)
C7D C8D C14D C13E -176.9(4)
C9D C8D C14D C13E 58.8(5)
C12D C13E C14D C8D -59.2(5)
C18D C13E C14D C8D 62.9(5)
C17D C13E C14D C8D 178.5(4)
C12D C13E C14D C15D 167.8(4)
C18D C13E C14D C15D -70.2(5)
C17D C13E C14D C15D 45.5(5)
C8A C14A C15A C16A -163.4(4)
C13A C14A C15A C16A -34.5(5)
C8B C14B C15B C16B -165.5(4)
C13B C14B C15B C16B -35.7(5)
C8C C14C C15C C16C -167.1(4)
C13D C14C C15C C16C -37.4(5)
C8D C14D C15D C16D -163.5(4)
C13E C14D C15D C16D -34.2(5)
C14A C15A C16A C17A 8.8(5)
C14B C15B C16B C17B 11.3(5)
C14C C15C C16C C17C 12.7(5)
C14D C15D C16D C17D 9.4(5)
C12A C13A C17A C20A 77.9(6)
C14A C13A C17A C20A -166.8(4)
C18A C13A C17A C20A -48.4(6)
C12A C13A C17A C16A -155.1(4)
C14A C13A C17A C16A -39.8(4)
C18A C13A C17A C16A 78.6(5)
C15A C16A C17A C20A 150.6(4)
C15A C16A C17A C13A 19.8(5)
C12B C13B C17B C20B 81.9(6)
C14B C13B C17B C20B -162.8(4)
C18B C13B C17B C20B -44.6(6)
C12B C13B C17B C16B -153.1(4)
C14B C13B C17B C16B -37.7(4)
C18B C13B C17B C16B 80.4(5)
C15B C16B C17B C20B 146.7(4)
C15B C16B C17B C13B 16.9(5)
C12C C13D C17C C20C 83.0(6)
C18C C13D C17C C20C -44.7(6)
C14C C13D C17C C20C -163.0(4)
C12C C13D C17C C16C -152.2(4)
C18C C13D C17C C16C 80.2(5)
C14C C13D C17C C16C -38.1(4)
C15C C16C C17C C20C 145.8(4)
C15C C16C C17C C13D 16.2(5)
C12D C13E C17D C20D 80.8(6)
C18D C13E C17D C20D -46.7(6)
C14D C13E C17D C20D -163.6(4)
C12D C13E C17D C16D -154.0(4)
C18D C13E C17D C16D 78.6(5)
C14D C13E C17D C16D -38.3(4)
C15D C16D C17D C20D 149.0(4)
C15D C16D C17D C13E 18.7(5)
C13A C17A C20A C21A -57.1(7)
C16A C17A C20A C21A -179.2(5)
C13A C17A C20A C22A -179.5(4)
C16A C17A C20A C22A 58.4(6)
C13B C17B C20B C22B -177.5(4)
C16B C17B C20B C22B 61.6(6)
C13B C17B C20B C21B -54.2(6)
C16B C17B C20B C21B -175.0(4)
C13D C17C C20C C21C -51.7(6)
C16C C17C C20C C21C -172.8(4)
C13D C17C C20C C22C -173.8(4)
C16C C17C C20C C22C 65.2(5)
C13E C17D C20D C21D -52.2(7)
C16D C17D C20D C21D -173.5(5)
C13E C17D C20D C22D -175.8(4)
C16D C17D C20D C22D 62.8(5)
C21A C20A C22A C23A 67.7(5)
C17A C20A C22A C23A -167.8(4)
C21B C20B C22B C23B 66.6(6)
C17B C20B C22B C23B -168.9(4)
C21C C20C C22C C23C 70.3(5)
C17C C20C C22C C23C -165.0(4)
C21D C20D C22D C23D 71.2(6)
C17D C20D C22D C23D -162.9(4)
C20A C22A C23A C24A 68.4(6)
C20B C22B C23B C24B 71.1(6)
C20C C22C C23C C24C 70.4(6)
C20D C22D C23D C24D 68.5(7)
C22A C23A C24A O24A -112.3(6)
C22A C23A C24A O25A 66.2(6)
C22B C23B C24B O24B -119.5(5)
C22B C23B C24B O25B 60.9(6)
C22C C23C C24C O24C -136.5(5)
C22C C23C C24C O25C 45.2(7)
C22D C23D C24D O24D -143.4(6)
C22D C23D C24D O25D 37.5(7)
N5F C3F N1F C1F -2.8(8)
N6F C3F N1F C1F 177.3(5)
N2F C1F N1F C3F -178.3(5)
N3F C1F N1F C3F 1.2(8)
N2F C1F N3F C2F -179.3(6)
N1F C1F N3F C2F 1.2(8)
N4F C2F N3F C1F 177.6(5)
N5F C2F N3F C1F -2.4(8)
N6F C3F N5F C2F -178.3(5)
N1F C3F N5F C2F 1.8(7)
N4F C2F N5F C3F -179.1(5)
N3F C2F N5F C3F 0.9(8)
N6E C3E N1E C1E -177.2(5)
N5E C3E N1E C1E 3.2(8)
N2E C1E N1E C3E 178.9(5)
N3E C1E N1E C3E -1.9(7)
N2E C1E N3E C2E 177.2(5)
N1E C1E N3E C2E -1.9(7)
N4E C2E N3E C1E -175.1(5)
N5E C2E N3E C1E 5.2(8)
N6E C3E N5E C2E -179.9(5)
N1E C3E N5E C2E -0.4(7)
N4E C2E N5E C3E 176.3(5)
N3E C2E N5E C3E -4.0(8)
